data_2233695
loop_
_publ_author_name
'Bari, Ahmed'
'Al-Obaid, Abdulrahman M.'
'Saeed, Ali Syed'
'Ng, Seik Weng'

_publ_section_title
;
 3,3-Diethoxy-5-fluoro-2,3-dihydro-1<i>H</i>-indol-2-one
;
_journal_coeditor_code XU5445
_journal_issue 2
_journal_name_full 'Acta Crystallographica Section E'
_journal_page_first o487
_journal_paper_doi 10.1107/S1600536812001857
_journal_volume 68
_journal_year 2012
_chemical_formula_iupac 'C12 H14 F N O3'
_chemical_formula_moiety 'C12 H14 F N O3'
_chemical_formula_sum 'C12 H14 F N O3'
_chemical_formula_weight 239.24
_chemical_name_systematic
;
3,3-Diethoxy-5-fluoro-2,3-dihydro-1<i>H</i>-indol-2-one
;
_space_group_IT_number 2
_symmetry_cell_setting triclinic
_symmetry_space_group_name_Hall '-P 1'
_symmetry_space_group_name_H-M 'P -1'
_atom_sites_solution_hydrogens geom
_atom_sites_solution_primary direct
_atom_sites_solution_secondary difmap
_audit_creation_method SHELXL-97
_cell_angle_alpha 100.475(5)
_cell_angle_beta 104.453(5)
_cell_angle_gamma 90.238(5)
_cell_formula_units_Z 4
_cell_length_a 9.3218(6)
_cell_length_b 9.4320(5)
_cell_length_c 14.1544(8)
_cell_measurement_reflns_used 3789
_cell_measurement_temperature 100(2)
_cell_measurement_theta_max 74.1412
_cell_measurement_theta_min 3.2807
_cell_volume 1183.43(12)
_computing_cell_refinement 'CrysAlis PRO (Agilent, 2011)'
_computing_data_collection 'CrysAlis PRO (Agilent, 2011)'
_computing_data_reduction 'CrysAlis PRO (Agilent, 2011)'
_computing_molecular_graphics 'X-SEED (Barbour, 2001)'
_computing_publication_material 'publCIF (Westrip, 2010)'
_computing_structure_refinement 'SHELXL97 (Sheldrick, 2008)'
_computing_structure_solution 'SHELXS97 (Sheldrick, 2008)'
_diffrn_ambient_temperature 100(2)
_diffrn_detector_area_resol_mean 10.4041
_diffrn_measured_fraction_theta_full 0.963
_diffrn_measured_fraction_theta_max 0.963
_diffrn_measurement_device_type 'Agilent SuperNova Dual diffractometer with an Atlas detector'
_diffrn_measurement_method '\w scan'
_diffrn_radiation_monochromator Mirror
_diffrn_radiation_source 'SuperNova (Cu) X-ray Source'
_diffrn_radiation_type CuK\a
_diffrn_radiation_wavelength 1.54184
_diffrn_reflns_av_R_equivalents 0.0179
_diffrn_reflns_av_sigmaI/netI 0.0235
_diffrn_reflns_limit_h_max 8
_diffrn_reflns_limit_h_min -11
_diffrn_reflns_limit_k_max 10
_diffrn_reflns_limit_k_min -11
_diffrn_reflns_limit_l_max 17
_diffrn_reflns_limit_l_min -16
_diffrn_reflns_number 8022
_diffrn_reflns_theta_full 74.31
_diffrn_reflns_theta_max 74.31
_diffrn_reflns_theta_min 3.28
_diffrn_standards_decay_% 0
_diffrn_standards_interval_count 0
_diffrn_standards_interval_time 0
_diffrn_standards_number 0
_exptl_absorpt_coefficient_mu 0.903
_exptl_absorpt_correction_T_max 0.9151
_exptl_absorpt_correction_T_min 0.7734
_exptl_absorpt_correction_type multi-scan
_exptl_absorpt_process_details '(CrysAlis PRO; Agilent, 2011)'
_exptl_crystal_colour 'light brown'
_exptl_crystal_density_diffrn 1.343
_exptl_crystal_density_method 'not measured'
_exptl_crystal_description prism
_exptl_crystal_F_000 504
_exptl_crystal_size_max 0.30
_exptl_crystal_size_mid 0.20
_exptl_crystal_size_min 0.10
_refine_diff_density_max 0.257
_refine_diff_density_min -0.231
_refine_ls_extinction_method none
_refine_ls_goodness_of_fit_ref 1.041
_refine_ls_hydrogen_treatment mixed
_refine_ls_matrix_type full
_refine_ls_number_parameters 315
_refine_ls_number_reflns 4661
_refine_ls_number_restraints 0
_refine_ls_restrained_S_all 1.041
_refine_ls_R_factor_all 0.0429
_refine_ls_R_factor_gt 0.0374
_refine_ls_shift/su_max 0.001
_refine_ls_shift/su_mean 0.001
_refine_ls_structure_factor_coef Fsqd
_refine_ls_weighting_details 'calc w=1/[\s^2^(Fo^2^)+(0.0505P)^2^+0.3265P] where P=(Fo^2^+2Fc^2^)/3'
_refine_ls_weighting_scheme calc
_refine_ls_wR_factor_gt 0.0947
_refine_ls_wR_factor_ref 0.1001
_reflns_number_gt 4067
_reflns_number_total 4661
_reflns_threshold_expression I>2\s(I)
_cod_data_source_file xu5445.cif
_cod_data_source_block I
_cod_database_code 2233695
_cod_database_fobs_code 2233695

loop_
_symmetry_equiv_pos_as_xyz
'x, y, z'
'-x, -y, -z'

loop_
_atom_site_type_symbol
_atom_site_label
_atom_site_fract_x
_atom_site_fract_y
_atom_site_fract_z
_atom_site_U_iso_or_equiv
_atom_site_adp_type
_atom_site_calc_flag
_atom_site_refinement_flags
_atom_site_occupancy
_atom_site_symmetry_multiplicity
F F1 0.65631(10) 0.87322(9) 0.07446(6) 0.0377(2) Uani d . 1 1
F F2 0.13605(10) -0.08585(10) 0.06203(8) 0.0442(2) Uani d . 1 1
O O1 1.11315(10) 0.49565(10) 0.42494(7) 0.0253(2) Uani d . 1 1
O O2 1.15077(10) 0.75706(10) 0.32386(7) 0.0233(2) Uani d . 1 1
O O3 1.10671(10) 0.52344(9) 0.22746(6) 0.0221(2) Uani d . 1 1
O O4 0.61151(10) 0.46293(10) 0.42320(7) 0.0253(2) Uani d . 1 1
O O5 0.60229(10) 0.32961(9) 0.22563(6) 0.0223(2) Uani d . 1 1
O O6 0.64294(10) 0.14599(10) 0.31984(7) 0.0244(2) Uani d . 1 1
N N1 0.87973(12) 0.57806(12) 0.37342(8) 0.0241(2) Uani d . 1 1
H H1 0.838(2) 0.544(2) 0.4122(14) 0.040(5) Uiso d . 1 1
N N2 0.37762(13) 0.35119(12) 0.37406(9) 0.0253(2) Uani d . 1 1
H H2 0.3385(19) 0.410(2) 0.4141(14) 0.037(5) Uiso d . 1 1
C C1 0.80501(14) 0.65008(13) 0.29789(10) 0.0234(3) Uani d . 1 1
C C2 0.65810(15) 0.68508(15) 0.27701(12) 0.0307(3) Uani d . 1 1
H H2A 0.5932 0.6589 0.3139 0.037 Uiso calc R 1 1
C C3 0.60863(16) 0.76044(16) 0.19961(12) 0.0336(3) Uani d . 1 1
H H3 0.5084 0.7864 0.1825 0.040 Uiso calc R 1 1
C C4 0.70630(16) 0.79666(15) 0.14840(10) 0.0290(3) Uani d . 1 1
C C5 0.85398(15) 0.76166(14) 0.16810(9) 0.0243(3) Uani d . 1 1
H H5 0.9187 0.7882 0.1312 0.029 Uiso calc R 1 1
C C6 0.90179(14) 0.68592(13) 0.24451(9) 0.0211(3) Uani d . 1 1
C C7 1.05296(14) 0.63435(13) 0.28796(9) 0.0200(3) Uani d . 1 1
C C8 1.02300(14) 0.56035(13) 0.37198(9) 0.0210(3) Uani d . 1 1
C C9 1.30237(15) 0.73120(17) 0.37099(11) 0.0310(3) Uani d . 1 1
H H9A 1.3449 0.6631 0.3246 0.037 Uiso calc R 1 1
H H9B 1.3064 0.6893 0.4308 0.037 Uiso calc R 1 1
C C10 1.38741(17) 0.87367(18) 0.39909(14) 0.0429(4) Uani d . 1 1
H H10A 1.4911 0.8606 0.4316 0.064 Uiso calc R 1 1
H H10B 1.3441 0.9401 0.4449 0.064 Uiso calc R 1 1
H H10C 1.3828 0.9138 0.3393 0.064 Uiso calc R 1 1
C C11 1.13018(16) 0.55704(15) 0.13718(10) 0.0278(3) Uani d . 1 1
H H11A 1.1812 0.6536 0.1504 0.033 Uiso calc R 1 1
H H11B 1.0341 0.5572 0.0877 0.033 Uiso calc R 1 1
C C12 1.22457(18) 0.44256(17) 0.09873(11) 0.0343(3) Uani d . 1 1
H H12A 1.2436 0.4623 0.0372 0.051 Uiso calc R 1 1
H H12B 1.1725 0.3477 0.0854 0.051 Uiso calc R 1 1
H H12C 1.3190 0.4432 0.1485 0.051 Uiso calc R 1 1
C C13 0.29953(15) 0.24155(14) 0.29679(10) 0.0251(3) Uani d . 1 1
C C14 0.15128(16) 0.19850(16) 0.27473(12) 0.0335(3) Uani d . 1 1
H H14 0.0885 0.2433 0.3136 0.040 Uiso calc R 1 1
C C15 0.09679(16) 0.08786(16) 0.19405(13) 0.0376(4) Uani d . 1 1
H H15 -0.0049 0.0563 0.1762 0.045 Uiso calc R 1 1
C C16 0.19158(16) 0.02415(15) 0.14008(12) 0.0329(3) Uani d . 1 1
C C17 0.34117(15) 0.06529(14) 0.16144(11) 0.0269(3) Uani d . 1 1
H H17 0.4041 0.0188 0.1233 0.032 Uiso calc R 1 1
C C18 0.39400(14) 0.17753(13) 0.24116(10) 0.0227(3) Uani d . 1 1
C C19 0.54709(14) 0.25080(13) 0.28508(9) 0.0208(3) Uani d . 1 1
C C20 0.52002(14) 0.36945(14) 0.37073(9) 0.0215(3) Uani d . 1 1
C C21 0.62215(17) 0.24781(15) 0.13397(10) 0.0303(3) Uani d . 1 1
H H21A 0.5248 0.2208 0.0857 0.036 Uiso calc R 1 1
H H21B 0.6731 0.1584 0.1459 0.036 Uiso calc R 1 1
C C22 0.7143(2) 0.34170(18) 0.09427(13) 0.0470(5) Uani d . 1 1
H H22A 0.7305 0.2890 0.0318 0.071 Uiso calc R 1 1
H H22B 0.8101 0.3680 0.1427 0.071 Uiso calc R 1 1
H H22C 0.6624 0.4294 0.0824 0.071 Uiso calc R 1 1
C C23 0.79515(15) 0.19686(16) 0.36725(11) 0.0313(3) Uani d . 1 1
H H23A 0.7992 0.2752 0.4250 0.038 Uiso calc R 1 1
H H23B 0.8400 0.2349 0.3199 0.038 Uiso calc R 1 1
C C24 0.87762(17) 0.07179(18) 0.40046(12) 0.0370(3) Uani d . 1 1
H H24A 0.9812 0.1032 0.4336 0.055 Uiso calc R 1 1
H H24B 0.8740 -0.0045 0.3427 0.055 Uiso calc R 1 1
H H24C 0.8318 0.0346 0.4469 0.055 Uiso calc R 1 1

loop_
_atom_site_aniso_label
_atom_site_aniso_U_11
_atom_site_aniso_U_22
_atom_site_aniso_U_33
_atom_site_aniso_U_12
_atom_site_aniso_U_13
_atom_site_aniso_U_23
F1 0.0425(5) 0.0345(5) 0.0326(5) 0.0107(4) -0.0018(4) 0.0134(4)
F2 0.0342(5) 0.0300(5) 0.0570(6) -0.0055(4) 0.0041(4) -0.0101(4)
O1 0.0267(5) 0.0309(5) 0.0204(4) 0.0060(4) 0.0067(4) 0.0089(4)
O2 0.0220(5) 0.0228(4) 0.0236(4) -0.0025(3) 0.0037(4) 0.0036(4)
O3 0.0279(5) 0.0230(4) 0.0174(4) 0.0047(4) 0.0085(3) 0.0049(3)
O4 0.0269(5) 0.0275(5) 0.0203(4) 0.0006(4) 0.0056(4) 0.0019(4)
O5 0.0273(5) 0.0219(4) 0.0191(4) 0.0002(3) 0.0088(3) 0.0033(3)
O6 0.0222(5) 0.0231(5) 0.0284(5) 0.0053(4) 0.0053(4) 0.0076(4)
N1 0.0245(6) 0.0258(6) 0.0255(6) 0.0037(4) 0.0105(5) 0.0084(4)
N2 0.0263(6) 0.0246(6) 0.0273(6) 0.0024(4) 0.0121(5) 0.0035(5)
C1 0.0248(6) 0.0194(6) 0.0256(6) 0.0021(5) 0.0058(5) 0.0040(5)
C2 0.0252(7) 0.0271(7) 0.0417(8) 0.0041(5) 0.0104(6) 0.0089(6)
C3 0.0258(7) 0.0292(7) 0.0430(8) 0.0060(6) 0.0028(6) 0.0076(6)
C4 0.0342(7) 0.0222(6) 0.0264(7) 0.0051(5) -0.0012(5) 0.0064(5)
C5 0.0296(7) 0.0203(6) 0.0211(6) 0.0006(5) 0.0038(5) 0.0030(5)
C6 0.0227(6) 0.0184(6) 0.0199(6) 0.0008(5) 0.0030(5) 0.0012(5)
C7 0.0222(6) 0.0203(6) 0.0168(6) 0.0003(5) 0.0048(5) 0.0022(5)
C8 0.0242(6) 0.0208(6) 0.0177(6) 0.0007(5) 0.0062(5) 0.0013(5)
C9 0.0219(7) 0.0384(8) 0.0309(7) -0.0031(6) 0.0012(5) 0.0097(6)
C10 0.0292(8) 0.0405(9) 0.0497(10) -0.0086(7) 0.0063(7) -0.0099(7)
C11 0.0370(7) 0.0313(7) 0.0189(6) 0.0080(6) 0.0109(5) 0.0091(5)
C12 0.0458(9) 0.0385(8) 0.0258(7) 0.0144(7) 0.0183(6) 0.0112(6)
C13 0.0264(7) 0.0205(6) 0.0307(7) 0.0026(5) 0.0096(5) 0.0075(5)
C14 0.0270(7) 0.0260(7) 0.0507(9) 0.0022(5) 0.0166(6) 0.0062(6)
C15 0.0245(7) 0.0268(7) 0.0599(10) -0.0023(6) 0.0109(7) 0.0037(7)
C16 0.0303(7) 0.0208(6) 0.0422(8) -0.0020(5) 0.0036(6) 0.0002(6)
C17 0.0272(7) 0.0213(6) 0.0319(7) 0.0032(5) 0.0070(5) 0.0053(5)
C18 0.0229(6) 0.0199(6) 0.0269(6) 0.0031(5) 0.0066(5) 0.0079(5)
C19 0.0225(6) 0.0210(6) 0.0198(6) 0.0034(5) 0.0060(5) 0.0058(5)
C20 0.0241(6) 0.0236(6) 0.0189(6) 0.0049(5) 0.0065(5) 0.0076(5)
C21 0.0411(8) 0.0278(7) 0.0224(6) -0.0042(6) 0.0136(6) -0.0016(5)
C22 0.0753(12) 0.0366(9) 0.0373(9) -0.0098(8) 0.0369(9) -0.0035(7)
C23 0.0218(7) 0.0320(7) 0.0373(8) 0.0046(5) 0.0028(6) 0.0053(6)
C24 0.0309(8) 0.0417(9) 0.0378(8) 0.0095(6) 0.0021(6) 0.0152(7)

loop_
_atom_type_symbol
_atom_type_description
_atom_type_scat_dispersion_real
_atom_type_scat_dispersion_imag
_atom_type_scat_source
C C 0.0181 0.0091 'International Tables Vol C Tables 4.2.6.8 and 6.1.1.4'
H H 0.0000 0.0000 'International Tables Vol C Tables 4.2.6.8 and 6.1.1.4'
N N 0.0311 0.0180 'International Tables Vol C Tables 4.2.6.8 and 6.1.1.4'
O O 0.0492 0.0322 'International Tables Vol C Tables 4.2.6.8 and 6.1.1.4'
F F 0.0727 0.0534 'International Tables Vol C Tables 4.2.6.8 and 6.1.1.4'

loop_
_geom_angle_atom_site_label_1
_geom_angle_atom_site_label_2
_geom_angle_atom_site_label_3
_geom_angle
C7 O2 C9 115.97(10)
C7 O3 C11 116.02(10)
C19 O5 C21 115.78(10)
C19 O6 C23 115.62(10)
C8 N1 C1 111.67(11)
C8 N1 H1 124.2(12)
C1 N1 H1 124.0(12)
C20 N2 C13 111.84(11)
C20 N2 H2 122.1(12)
C13 N2 H2 125.4(12)
C2 C1 C6 122.39(13)
C2 C1 N1 127.41(12)
C6 C1 N1 110.20(11)
C1 C2 C3 117.46(13)
C1 C2 H2A 121.3
C3 C2 H2A 121.3
C4 C3 C2 119.40(13)
C4 C3 H3 120.3
C2 C3 H3 120.3
F1 C4 C3 118.38(13)
F1 C4 C5 117.76(13)
C3 C4 C5 123.85(13)
C6 C5 C4 116.34(13)
C6 C5 H5 121.8
C4 C5 H5 121.8
C5 C6 C1 120.55(12)
C5 C6 C7 130.95(12)
C1 C6 C7 108.46(11)
O3 C7 O2 113.26(10)
O3 C7 C6 116.93(10)
O2 C7 C6 107.15(10)
O3 C7 C8 103.67(9)
O2 C7 C8 113.47(10)
C6 C7 C8 101.94(10)
O1 C8 N1 126.69(12)
O1 C8 C7 125.62(11)
N1 C8 C7 107.67(10)
O2 C9 C10 107.04(12)
O2 C9 H9A 110.3
C10 C9 H9A 110.3
O2 C9 H9B 110.3
C10 C9 H9B 110.3
H9A C9 H9B 108.6
C9 C10 H10A 109.5
C9 C10 H10B 109.5
H10A C10 H10B 109.5
C9 C10 H10C 109.5
H10A C10 H10C 109.5
H10B C10 H10C 109.5
O3 C11 C12 107.09(11)
O3 C11 H11A 110.3
C12 C11 H11A 110.3
O3 C11 H11B 110.3
C12 C11 H11B 110.3
H11A C11 H11B 108.6
C11 C12 H12A 109.5
C11 C12 H12B 109.5
H12A C12 H12B 109.5
C11 C12 H12C 109.5
H12A C12 H12C 109.5
H12B C12 H12C 109.5
C14 C13 C18 122.18(13)
C14 C13 N2 127.65(13)
C18 C13 N2 110.17(11)
C13 C14 C15 117.98(14)
C13 C14 H14 121.0
C15 C14 H14 121.0
C16 C15 C14 119.40(13)
C16 C15 H15 120.3
C14 C15 H15 120.3
F2 C16 C15 118.37(13)
F2 C16 C17 118.15(13)
C15 C16 C17 123.48(14)
C18 C17 C16 116.68(13)
C18 C17 H17 121.7
C16 C17 H17 121.7
C17 C18 C13 120.27(12)
C17 C18 C19 131.42(12)
C13 C18 C19 108.30(11)
O5 C19 O6 113.37(10)
O5 C19 C18 116.90(10)
O6 C19 C18 107.38(10)
O5 C19 C20 103.75(9)
O6 C19 C20 113.04(10)
C18 C19 C20 101.92(10)
O4 C20 N2 126.88(12)
O4 C20 C19 125.53(11)
N2 C20 C19 107.57(11)
O5 C21 C22 107.26(11)
O5 C21 H21A 110.3
C22 C21 H21A 110.3
O5 C21 H21B 110.3
C22 C21 H21B 110.3
H21A C21 H21B 108.5
C21 C22 H22A 109.5
C21 C22 H22B 109.5
H22A C22 H22B 109.5
C21 C22 H22C 109.5
H22A C22 H22C 109.5
H22B C22 H22C 109.5
O6 C23 C24 107.58(12)
O6 C23 H23A 110.2
C24 C23 H23A 110.2
O6 C23 H23B 110.2
C24 C23 H23B 110.2
H23A C23 H23B 108.5
C23 C24 H24A 109.5
C23 C24 H24B 109.5
H24A C24 H24B 109.5
C23 C24 H24C 109.5
H24A C24 H24C 109.5
H24B C24 H24C 109.5

loop_
_geom_bond_atom_site_label_1
_geom_bond_atom_site_label_2
_geom_bond_distance
F1 C4 1.3667(16)
F2 C16 1.3631(16)
O1 C8 1.2233(16)
O2 C7 1.4054(15)
O2 C9 1.4467(16)
O3 C7 1.4041(14)
O3 C11 1.4378(15)
O4 C20 1.2231(16)
O5 C19 1.4021(15)
O5 C21 1.4387(15)
O6 C19 1.4080(15)
O6 C23 1.4477(16)
N1 C8 1.3514(17)
N1 C1 1.4093(17)
N1 H1 0.850(19)
N2 C20 1.3513(17)
N2 C13 1.4074(18)
N2 H2 0.868(19)
C1 C2 1.3816(19)
C1 C6 1.3892(18)
C2 C3 1.397(2)
C2 H2A 0.9500
C3 C4 1.374(2)
C3 H3 0.9500
C4 C5 1.388(2)
C5 C6 1.3862(18)
C5 H5 0.9500
C6 C7 1.5109(17)
C7 C8 1.5638(17)
C9 C10 1.494(2)
C9 H9A 0.9900
C9 H9B 0.9900
C10 H10A 0.9800
C10 H10B 0.9800
C10 H10C 0.9800
C11 C12 1.5065(19)
C11 H11A 0.9900
C11 H11B 0.9900
C12 H12A 0.9800
C12 H12B 0.9800
C12 H12C 0.9800
C13 C14 1.3806(19)
C13 C18 1.3920(18)
C14 C15 1.387(2)
C14 H14 0.9500
C15 C16 1.378(2)
C15 H15 0.9500
C16 C17 1.389(2)
C17 C18 1.3858(19)
C17 H17 0.9500
C18 C19 1.5143(17)
C19 C20 1.5645(17)
C21 C22 1.501(2)
C21 H21A 0.9900
C21 H21B 0.9900
C22 H22A 0.9800
C22 H22B 0.9800
C22 H22C 0.9800
C23 C24 1.494(2)
C23 H23A 0.9900
C23 H23B 0.9900
C24 H24A 0.9800
C24 H24B 0.9800
C24 H24C 0.9800

loop_
_geom_hbond_atom_site_label_D
_geom_hbond_atom_site_label_H
_geom_hbond_atom_site_label_A
_geom_hbond_site_symmetry_A
_geom_hbond_distance_DH
_geom_hbond_distance_HA
_geom_hbond_distance_DA
_geom_hbond_angle_DHA
N1 H1 O4 . 0.85(2) 2.30(2) 3.010(2) 142(2)
N1 H1 O1 2_766 0.85(2) 2.34(2) 3.0430(10) 141(2)
N2 H2 O1 1_455 0.87(2) 2.28(2) 3.002(2) 140(2)
N2 H2 O4 2_666 0.87(2) 2.33(2) 3.057(2) 142(2)

loop_
_geom_torsion_atom_site_label_1
_geom_torsion_atom_site_label_2
_geom_torsion_atom_site_label_3
_geom_torsion_atom_site_label_4
_geom_torsion
C8 N1 C1 C2 179.41(13)
C8 N1 C1 C6 -1.50(15)
C6 C1 C2 C3 -0.6(2)
N1 C1 C2 C3 178.38(13)
C1 C2 C3 C4 -0.2(2)
C2 C3 C4 F1 -178.54(13)
C2 C3 C4 C5 0.6(2)
F1 C4 C5 C6 179.04(11)
C3 C4 C5 C6 -0.1(2)
C4 C5 C6 C1 -0.75(18)
C4 C5 C6 C7 -177.98(12)
C2 C1 C6 C5 1.1(2)
N1 C1 C6 C5 -178.01(11)
C2 C1 C6 C7 178.93(12)
N1 C1 C6 C7 -0.22(14)
C11 O3 C7 O2 -62.62(14)
C11 O3 C7 C6 62.73(14)
C11 O3 C7 C8 173.97(10)
C9 O2 C7 O3 -50.93(14)
C9 O2 C7 C6 178.63(10)
C9 O2 C7 C8 66.91(14)
C5 C6 C7 O3 -68.73(17)
C1 C6 C7 O3 113.78(12)
C5 C6 C7 O2 59.62(17)
C1 C6 C7 O2 -117.87(11)
C5 C6 C7 C8 179.04(13)
C1 C6 C7 C8 1.55(13)
C1 N1 C8 O1 -176.06(12)
C1 N1 C8 C7 2.48(14)
O3 C7 C8 O1 54.27(15)
O2 C7 C8 O1 -69.00(16)
C6 C7 C8 O1 176.13(12)
O3 C7 C8 N1 -124.28(11)
O2 C7 C8 N1 112.44(12)
C6 C7 C8 N1 -2.42(13)
C7 O2 C9 C10 177.52(12)
C7 O3 C11 C12 164.91(11)
C20 N2 C13 C14 -176.79(14)
C20 N2 C13 C18 2.93(15)
C18 C13 C14 C15 -0.2(2)
N2 C13 C14 C15 179.54(14)
C13 C14 C15 C16 0.8(2)
C14 C15 C16 F2 179.01(14)
C14 C15 C16 C17 -0.5(2)
F2 C16 C17 C18 179.93(12)
C15 C16 C17 C18 -0.6(2)
C16 C17 C18 C13 1.27(19)
C16 C17 C18 C19 -179.51(13)
C14 C13 C18 C17 -0.9(2)
N2 C13 C18 C17 179.32(12)
C14 C13 C18 C19 179.68(13)
N2 C13 C18 C19 -0.06(14)
C21 O5 C19 O6 63.57(14)
C21 O5 C19 C18 -62.18(15)
C21 O5 C19 C20 -173.44(10)
C23 O6 C19 O5 50.91(14)
C23 O6 C19 C18 -178.41(11)
C23 O6 C19 C20 -66.80(14)
C17 C18 C19 O5 66.09(18)
C13 C18 C19 O5 -114.61(12)
C17 C18 C19 O6 -62.58(17)
C13 C18 C19 O6 116.72(11)
C17 C18 C19 C20 178.39(13)
C13 C18 C19 C20 -2.31(13)
C13 N2 C20 O4 174.25(12)
C13 N2 C20 C19 -4.36(14)
O5 C19 C20 O4 -52.78(15)
O6 C19 C20 O4 70.43(15)
C18 C19 C20 O4 -174.63(12)
O5 C19 C20 N2 125.86(11)
O6 C19 C20 N2 -110.93(12)
C18 C19 C20 N2 4.01(12)
C19 O5 C21 C22 -166.65(13)
C19 O6 C23 C24 178.89(11)

loop_
_cod_related_entry_id
_cod_related_entry_database
_cod_related_entry_code
1 ChemSpider 30657458
